data_4129294
loop_
_publ_author_name
'Shimizu, Hideyuki'
'Cojal Gonz\'alez, Jos\'e D'
'Hasegawa, Masashi'
'Nishinaga, Tohru'
'Haque, Tahmina'
'Takase, Masayoshi'
'Otani, Hiroyuki'
'Rabe, J\"urgen P'
'Iyoda, Masahiko'

_publ_section_title
;
 Synthesis, structures, and photophysical properties of \p-expanded
 oligothiophene 8-mers and their Saturn-like C&#x2086;&#x2080; complexes.
;
_journal_issue 11
_journal_name_full 'Journal of the American Chemical Society'
_journal_page_first 3877
_journal_page_last 3885
_journal_paper_doi 10.1021/jacs.5b00291
_journal_volume 137
_journal_year 2015
_chemical_formula_sum 'C112 H144 S8'
_chemical_formula_weight 1746.75
_chemical_name_common 1
_space_group_IT_number 2
_space_group_name_Hall '-P 1'
_space_group_name_H-M_alt 'P -1'
_symmetry_cell_setting triclinic
_symmetry_space_group_name_H-M 'P -1'
_atom_sites_solution_hydrogens geom
_atom_sites_solution_primary direct
_atom_sites_solution_secondary difmap
_audit_creation_method SHELXL-97
_cell_angle_alpha 111.929(2)
_cell_angle_beta 102.116(2)
_cell_angle_gamma 106.974(2)
_cell_formula_units_Z 1
_cell_length_a 13.974(2)
_cell_length_b 14.476(3)
_cell_length_c 15.636(3)
_cell_measurement_temperature 173(2)
_cell_volume 2618.7(8)
_computing_cell_refinement 'Bruker SAINT'
_computing_data_collection 'Bruker APEX2'
_computing_data_reduction 'Bruker SAINT'
_computing_molecular_graphics 'Bruker SHELXTL'
_computing_publication_material 'Bruker SHELXTL'
_computing_structure_refinement 'SHELXL-97 (Sheldrick, 1997)'
_computing_structure_solution 'SHELXS-97 (Sheldrick, 1990)'
_diffrn_ambient_temperature 173(2)
_diffrn_measured_fraction_theta_full 0.986
_diffrn_measured_fraction_theta_max 0.986
_diffrn_measurement_device_type 'Bruker Apex-II CCD System'
_diffrn_measurement_method '/f and /w scans'
_diffrn_radiation_monochromator graphite
_diffrn_radiation_source 'fine-focus sealed tube'
_diffrn_radiation_type MoK\a
_diffrn_radiation_wavelength 0.71073
_diffrn_reflns_av_R_equivalents 0.0243
_diffrn_reflns_av_sigmaI/netI 0.0565
_diffrn_reflns_limit_h_max 15
_diffrn_reflns_limit_h_min -14
_diffrn_reflns_limit_k_max 16
_diffrn_reflns_limit_k_min -16
_diffrn_reflns_limit_l_max 17
_diffrn_reflns_limit_l_min -17
_diffrn_reflns_number 10854
_diffrn_reflns_theta_full 23.31
_diffrn_reflns_theta_max 23.31
_diffrn_reflns_theta_min 1.64
_exptl_absorpt_coefficient_mu 0.215
_exptl_absorpt_correction_T_max 0.9582
_exptl_absorpt_correction_T_min 0.9482
_exptl_absorpt_correction_type empirical
_exptl_crystal_colour red
_exptl_crystal_density_diffrn 1.108
_exptl_crystal_density_method 'not measured'
_exptl_crystal_description block
_exptl_crystal_F_000 944
_exptl_crystal_size_max 0.25
_exptl_crystal_size_mid 0.20
_exptl_crystal_size_min 0.20
_refine_diff_density_max 1.067
_refine_diff_density_min -0.579
_refine_diff_density_rms 0.073
_refine_ls_extinction_method none
_refine_ls_goodness_of_fit_ref 1.037
_refine_ls_hydrogen_treatment constr
_refine_ls_matrix_type full
_refine_ls_number_parameters 549
_refine_ls_number_reflns 7478
_refine_ls_number_restraints 0
_refine_ls_restrained_S_all 1.037
_refine_ls_R_factor_all 0.0967
_refine_ls_R_factor_gt 0.0686
_refine_ls_shift/su_max 0.003
_refine_ls_shift/su_mean 0.000
_refine_ls_structure_factor_coef Fsqd
_refine_ls_weighting_details 'calc w=1/[\s^2^(Fo^2^)+(0.0630P)^2^+7.2834P] where P=(Fo^2^+2Fc^2^)/3'
_refine_ls_weighting_scheme calc
_refine_ls_wR_factor_gt 0.1555
_refine_ls_wR_factor_ref 0.1790
_reflns_number_gt 5482
_reflns_number_total 7478
_reflns_threshold_expression >2sigma(I)
_cod_data_source_file ja5b00291_si_003.cif
_cod_data_source_block 8a8t
_cod_depositor_comments
;
The following automatic conversions were performed:

data item '_symmetry_cell_setting' value 'Triclinic' was changed to
'triclinic' in accordance with the
/home/saulius/struct/COD-crude-data/automatic-downloads/DataCite-retrospective/ACS/depositions/lib/dictionaries/cif_core.dic
dictionary named 'cif_core.dic' version 2.4.2 last updated on
2011-04-26.

Automatic conversion script
Id: cif_fix_values 6909 2019-04-08 15:41:33Z antanas 
;
_cod_original_cell_volume 2618.6(8)
_cod_original_sg_symbol_H-M P-1
_cod_database_code 4129294

loop_
_symmetry_equiv_pos_as_xyz
'x, y, z'
'-x, -y, -z'

loop_
_atom_site_label
_atom_site_type_symbol
_atom_site_fract_x
_atom_site_fract_y
_atom_site_fract_z
_atom_site_U_iso_or_equiv
_atom_site_adp_type
_atom_site_occupancy
_atom_site_symmetry_multiplicity
_atom_site_calc_flag
_atom_site_refinement_flags
C1 C 0.3661(4) -0.0262(4) 0.0813(3) 0.0306(11) Uani 1 1 d .
C2 C 0.4079(3) -0.0527(3) 0.1376(3) 0.0272(10) Uani 1 1 d .
C3 C 0.4610(3) -0.0759(3) 0.2101(3) 0.0237(10) Uani 1 1 d .
C4 C 0.4670(3) -0.1728(3) 0.1985(3) 0.0224(9) Uani 1 1 d .
C5 C 0.5245(3) -0.1649(3) 0.2896(3) 0.0240(10) Uani 1 1 d .
C6 C 0.5610(3) -0.0621(3) 0.3677(3) 0.0239(10) Uani 1 1 d .
C7 C 0.6229(4) -0.0220(4) 0.4678(3) 0.0274(10) Uani 1 1 d .
C8 C 0.6772(3) 0.0155(3) 0.5534(3) 0.0261(10) Uani 1 1 d .
C9 C 0.7384(3) 0.0680(3) 0.6546(3) 0.0232(10) Uani 1 1 d .
C10 C 0.7892(3) 0.0303(3) 0.7110(3) 0.0234(10) Uani 1 1 d .
C11 C 0.8421(3) 0.1090(3) 0.8131(3) 0.0224(9) Uani 1 1 d .
C12 C 0.8291(3) 0.2045(3) 0.8317(3) 0.0241(10) Uani 1 1 d .
C13 C 0.8604(3) 0.3040(4) 0.9182(3) 0.0258(10) Uani 1 1 d .
C14 C 0.8757(3) 0.3924(3) 0.9797(3) 0.0256(10) Uani 1 1 d .
C15 C 0.8800(3) 0.4963(3) 1.0380(3) 0.0246(10) Uani 1 1 d .
C16 C 0.9319(4) 0.5680(3) 1.1380(3) 0.0269(10) Uani 1 1 d .
C17 C 0.9121(3) 0.6646(3) 1.1640(3) 0.0259(10) Uani 1 1 d .
C18 C 0.8503(3) 0.6658(3) 1.0847(3) 0.0228(10) Uani 1 1 d .
C19 C 0.8175(4) 0.7484(4) 1.0803(3) 0.0284(10) Uani 1 1 d .
C20 C 0.7899(4) 0.8165(4) 1.0717(3) 0.0277(10) Uani 1 1 d .
C21 C 0.7577(4) 0.8948(4) 1.0576(3) 0.0311(11) Uani 1 1 d .
C22 C 0.7796(5) 0.9981(5) 1.1277(4) 0.0563(16) Uani 1 1 d .
C23 C 0.7363(5) 1.0558(4) 1.0855(4) 0.0534(15) Uani 1 1 d .
C24 C 0.6833(4) 0.9950(4) 0.9848(3) 0.0308(11) Uani 1 1 d .
S1 S 0.52434(9) 0.02593(9) 0.33148(8) 0.0264(3) Uani 1 1 d .
S2 S 0.75461(9) 0.19996(9) 0.72523(8) 0.0268(3) Uani 1 1 d .
S3 S 0.81191(9) 0.54835(9) 0.97574(8) 0.0274(3) Uani 1 1 d .
S4 S 0.69263(10) 0.87128(9) 0.94080(8) 0.0309(3) Uani 1 1 d .
C25 C 0.4176(3) -0.2749(3) 0.1017(3) 0.0262(10) Uani 1 1 d .
H25 H 0.3555 -0.2732 0.0592 0.031 Uiso 1 1 calc R
H25A H 0.3903 -0.3382 0.1140 0.031 Uiso 1 1 calc R
C26 C 0.4932(4) -0.2923(3) 0.0457(3) 0.0312(11) Uani 1 1 d .
H26 H 0.5591 -0.2867 0.0900 0.037 Uiso 1 1 calc R
H26A H 0.5140 -0.2342 0.0258 0.037 Uiso 1 1 calc R
C27 C 0.4414(4) -0.4034(4) -0.0459(3) 0.0333(11) Uani 1 1 d .
H27 H 0.4219 -0.4611 -0.0253 0.040 Uiso 1 1 calc R
H27A H 0.3745 -0.4093 -0.0888 0.040 Uiso 1 1 calc R
C28 C 0.5132(4) -0.4234(4) -0.1054(4) 0.0428(13) Uani 1 1 d .
H28 H 0.5300 -0.3688 -0.1290 0.064 Uiso 1 1 calc R
H28A H 0.4760 -0.4965 -0.1620 0.064 Uiso 1 1 calc R
H28B H 0.5798 -0.4176 -0.0635 0.064 Uiso 1 1 calc R
C29 C 0.5410(4) -0.2584(3) 0.3016(3) 0.0289(10) Uani 1 1 d .
H29 H 0.6061 -0.2287 0.3602 0.035 Uiso 1 1 calc R
H29A H 0.5533 -0.3035 0.2430 0.035 Uiso 1 1 calc R
C30 C 0.4459(4) -0.3310(4) 0.3137(3) 0.0338(11) Uani 1 1 d .
H30 H 0.3797 -0.3543 0.2585 0.041 Uiso 1 1 calc R
H30A H 0.4562 -0.3974 0.3088 0.041 Uiso 1 1 calc R
C31 C 0.4304(4) -0.2767(4) 0.4105(4) 0.0385(12) Uani 1 1 d .
H31 H 0.4232 -0.2085 0.4171 0.046 Uiso 1 1 calc R
H31A H 0.4950 -0.2568 0.4659 0.046 Uiso 1 1 calc R
C32 C 0.3322(5) -0.3492(5) 0.4181(5) 0.0600(17) Uani 1 1 d .
H32 H 0.2681 -0.3697 0.3632 0.090 Uiso 1 1 calc R
H32A H 0.3249 -0.3094 0.4809 0.090 Uiso 1 1 calc R
H32B H 0.3406 -0.4151 0.4152 0.090 Uiso 1 1 calc R
C33 C 0.7829(4) -0.0839(4) 0.6673(3) 0.0323(11) Uani 1 1 d .
H33 H 0.8509 -0.0839 0.7019 0.039 Uiso 1 1 calc R
H33A H 0.7747 -0.1088 0.5969 0.039 Uiso 1 1 calc R
C34 C 0.6897(4) -0.1641(3) 0.6747(3) 0.0361(12) Uani 1 1 d .
H34 H 0.7031 -0.1443 0.7452 0.043 Uiso 1 1 calc R
H34A H 0.6232 -0.1566 0.6481 0.043 Uiso 1 1 calc R
C35 C 0.6724(5) -0.2829(4) 0.6196(4) 0.0546(16) Uani 1 1 d .
H35 H 0.7396 -0.2904 0.6439 0.066 Uiso 1 1 calc R
H35A H 0.6551 -0.3044 0.5483 0.066 Uiso 1 1 calc R
C36 C 0.5811(6) -0.3603(5) 0.6331(5) 0.087(3) Uani 1 1 d .
H36 H 0.5992 -0.3412 0.7033 0.131 Uiso 1 1 calc R
H36A H 0.5717 -0.4357 0.5954 0.131 Uiso 1 1 calc R
H36B H 0.5143 -0.3531 0.6091 0.131 Uiso 1 1 calc R
C37 C 0.9031(3) 0.0854(3) 0.8882(3) 0.0272(10) Uani 1 1 d .
H37 H 0.8539 0.0179 0.8847 0.033 Uiso 1 1 calc R
H37A H 0.9616 0.0698 0.8683 0.033 Uiso 1 1 calc R
C38 C 0.9512(4) 0.1719(4) 0.9941(3) 0.0323(11) Uani 1 1 d .
H38 H 0.8934 0.1869 1.0158 0.039 Uiso 1 1 calc R
H38A H 1.0008 0.2400 0.9989 0.039 Uiso 1 1 calc R
C39 C 1.0121(4) 0.1400(4) 1.0631(3) 0.0385(12) Uani 1 1 d .
H39 H 0.9616 0.0741 1.0608 0.046 Uiso 1 1 calc R
H39A H 1.0672 0.1208 1.0389 0.046 Uiso 1 1 calc R
C40 C 1.0658(5) 0.2278(5) 1.1682(4) 0.0670(18) Uani 1 1 d .
H40 H 1.1206 0.2911 1.1720 0.101 Uiso 1 1 calc R
H40A H 1.0995 0.2005 1.2092 0.101 Uiso 1 1 calc R
H40B H 1.0123 0.2493 1.1921 0.101 Uiso 1 1 calc R
C41 C 1.0039(4) 0.5475(4) 1.2086(3) 0.0320(11) Uani 1 1 d .
H41 H 1.0513 0.6178 1.2680 0.038 Uiso 1 1 calc R
H41A H 1.0500 0.5181 1.1767 0.038 Uiso 1 1 calc R
C42 C 0.9433(4) 0.4685(4) 1.2403(4) 0.0401(12) Uani 1 1 d .
H42 H 0.9066 0.3945 1.1832 0.048 Uiso 1 1 calc R
H42A H 0.8877 0.4903 1.2609 0.048 Uiso 1 1 calc R
C43 C 1.0172(4) 0.4648(4) 1.3261(4) 0.0469(14) Uani 1 1 d .
H43 H 0.9788 0.3986 1.3307 0.056 Uiso 1 1 calc R
H43A H 1.0811 0.4587 1.3110 0.056 Uiso 1 1 calc R
C44 C 1.0535(5) 0.5632(5) 1.4247(4) 0.0610(16) Uani 1 1 d .
H44 H 1.0926 0.6291 1.4212 0.092 Uiso 1 1 calc R
H44A H 1.1007 0.5559 1.4755 0.092 Uiso 1 1 calc R
H44B H 0.9909 0.5684 1.4414 0.092 Uiso 1 1 calc R
C45 C 0.9541(4) 0.7587(4) 1.2675(3) 0.0330(11) Uani 1 1 d .
H45 H 1.0331 0.7850 1.2955 0.040 Uiso 1 1 calc R
H45A H 0.9379 0.8195 1.2637 0.040 Uiso 1 1 calc R
C46 C 0.9061(4) 0.7276(4) 1.3364(3) 0.0372(12) Uani 1 1 d .
H46 H 0.9343 0.6773 1.3502 0.045 Uiso 1 1 calc R
H46A H 0.9309 0.7942 1.3998 0.045 Uiso 1 1 calc R
C47 C 0.7861(4) 0.6743(4) 1.2986(4) 0.0398(12) Uani 1 1 d .
H47 H 0.7603 0.6072 1.2353 0.048 Uiso 1 1 calc R
H47A H 0.7569 0.7244 1.2855 0.048 Uiso 1 1 calc R
C48 C 0.7441(5) 0.6451(5) 1.3718(4) 0.0540(15) Uani 1 1 d .
H48 H 0.7763 0.5993 1.3881 0.081 Uiso 1 1 calc R
H48A H 0.6660 0.6053 1.3421 0.081 Uiso 1 1 calc R
H48B H 0.7632 0.7121 1.4320 0.081 Uiso 1 1 calc R
C49 C 0.8498(5) 1.0474(5) 1.2396(5) 0.0582(16) Uani 1 1 d .
H49 H 0.8977 1.0099 1.2468 0.070 Uiso 1 1 calc R
H50 H 0.8946 1.1261 1.2669 0.070 Uiso 1 1 calc R
C50 C 0.7803(8) 1.0322(13) 1.2893(8) 0.180(6) Uani 1 1 d .
H51 H 0.7425 0.9534 1.2675 0.216 Uiso 1 1 calc R
H52 H 0.7260 1.0604 1.2736 0.216 Uiso 1 1 calc R
C51 C 0.8514(6) 1.1005(8) 1.4165(6) 0.098(3) Uani 1 1 d .
H53 H 0.9176 1.1649 1.4363 0.118 Uiso 1 1 calc R
H54 H 0.8069 1.1221 1.4552 0.118 Uiso 1 1 calc R
C52 C 0.8741(7) 1.0096(6) 1.4229(6) 0.103(3) Uani 1 1 d .
H55 H 0.8073 0.9436 1.3904 0.155 Uiso 1 1 calc R
H56 H 0.9052 1.0280 1.4924 0.155 Uiso 1 1 calc R
H57 H 0.9248 0.9968 1.3900 0.155 Uiso 1 1 calc R
C53 C 0.7454(5) 1.1745(5) 1.1440(4) 0.0597(17) Uani 1 1 d .
H58 H 0.8063 1.2148 1.2078 0.072 Uiso 1 1 calc R
H59 H 0.7564 1.2147 1.1052 0.072 Uiso 1 1 calc R
C54 C 0.6445(6) 1.1622(7) 1.1600(6) 0.084(2) Uani 1 1 d .
H60 H 0.6330 1.1204 1.1974 0.100 Uiso 1 1 calc R
H61 H 0.5839 1.1228 1.0960 0.100 Uiso 1 1 calc R
C55 C 0.6526(7) 1.2853(6) 1.2230(6) 0.086(2) Uani 1 1 d .
H62 H 0.6967 1.3351 1.2033 0.104 Uiso 1 1 calc R
H63 H 0.5799 1.2844 1.2061 0.104 Uiso 1 1 calc R
C56 C 0.6956(9) 1.3241(6) 1.3207(6) 0.126(4) Uani 1 1 d .
H64 H 0.6532 1.2745 1.3407 0.189 Uiso 1 1 calc R
H65 H 0.6955 1.3963 1.3545 0.189 Uiso 1 1 calc R
H66 H 0.7694 1.3298 1.3386 0.189 Uiso 1 1 calc R

loop_
_atom_site_aniso_label
_atom_site_aniso_U_11
_atom_site_aniso_U_22
_atom_site_aniso_U_33
_atom_site_aniso_U_23
_atom_site_aniso_U_13
_atom_site_aniso_U_12
C1 0.037(3) 0.028(3) 0.033(3) 0.017(2) 0.013(2) 0.017(2)
C2 0.028(3) 0.024(2) 0.029(3) 0.014(2) 0.010(2) 0.009(2)
C3 0.022(2) 0.027(2) 0.023(2) 0.014(2) 0.0099(19) 0.009(2)
C4 0.022(2) 0.024(2) 0.021(2) 0.0106(19) 0.0097(19) 0.0079(19)
C5 0.022(2) 0.026(2) 0.028(2) 0.014(2) 0.0121(19) 0.012(2)
C6 0.029(2) 0.027(2) 0.025(2) 0.016(2) 0.014(2) 0.017(2)
C7 0.031(3) 0.028(2) 0.028(3) 0.014(2) 0.013(2) 0.015(2)
C8 0.027(2) 0.028(2) 0.030(3) 0.017(2) 0.013(2) 0.014(2)
C9 0.027(2) 0.022(2) 0.019(2) 0.0078(19) 0.0086(19) 0.011(2)
C10 0.023(2) 0.025(2) 0.024(2) 0.010(2) 0.0100(19) 0.012(2)
C11 0.022(2) 0.022(2) 0.023(2) 0.0104(19) 0.0089(19) 0.0076(19)
C12 0.022(2) 0.026(2) 0.020(2) 0.009(2) 0.0071(19) 0.008(2)
C13 0.023(2) 0.031(3) 0.029(3) 0.018(2) 0.010(2) 0.013(2)
C14 0.025(2) 0.024(3) 0.029(3) 0.013(2) 0.010(2) 0.011(2)
C15 0.025(2) 0.024(2) 0.031(3) 0.014(2) 0.014(2) 0.013(2)
C16 0.031(3) 0.027(2) 0.028(3) 0.013(2) 0.013(2) 0.017(2)
C17 0.026(2) 0.024(2) 0.026(2) 0.010(2) 0.009(2) 0.011(2)
C18 0.022(2) 0.019(2) 0.026(2) 0.0086(19) 0.0098(19) 0.0091(19)
C19 0.029(3) 0.026(2) 0.029(3) 0.012(2) 0.011(2) 0.010(2)
C20 0.028(3) 0.029(3) 0.028(3) 0.015(2) 0.011(2) 0.013(2)
C21 0.039(3) 0.028(3) 0.029(3) 0.016(2) 0.011(2) 0.016(2)
C22 0.090(5) 0.055(4) 0.033(3) 0.021(3) 0.015(3) 0.045(4)
C23 0.085(4) 0.047(3) 0.041(3) 0.021(3) 0.020(3) 0.044(3)
C24 0.040(3) 0.029(3) 0.028(3) 0.015(2) 0.012(2) 0.017(2)
S1 0.0327(7) 0.0255(6) 0.0259(6) 0.0137(5) 0.0109(5) 0.0156(5)
S2 0.0284(6) 0.0251(6) 0.0290(6) 0.0135(5) 0.0083(5) 0.0140(5)
S3 0.0304(6) 0.0232(6) 0.0261(6) 0.0101(5) 0.0070(5) 0.0114(5)
S4 0.0392(7) 0.0273(6) 0.0272(6) 0.0134(5) 0.0087(5) 0.0163(6)
C25 0.023(2) 0.026(2) 0.025(2) 0.012(2) 0.0068(19) 0.006(2)
C26 0.034(3) 0.026(2) 0.026(2) 0.009(2) 0.010(2) 0.008(2)
C27 0.036(3) 0.028(3) 0.031(3) 0.011(2) 0.010(2) 0.011(2)
C28 0.053(3) 0.032(3) 0.037(3) 0.008(2) 0.019(3) 0.017(3)
C29 0.035(3) 0.029(2) 0.031(3) 0.016(2) 0.013(2) 0.020(2)
C30 0.038(3) 0.033(3) 0.043(3) 0.025(2) 0.017(2) 0.020(2)
C31 0.036(3) 0.055(3) 0.041(3) 0.034(3) 0.017(2) 0.023(3)
C32 0.056(4) 0.078(4) 0.073(4) 0.054(4) 0.036(3) 0.028(3)
C33 0.041(3) 0.032(3) 0.027(3) 0.011(2) 0.012(2) 0.023(2)
C34 0.055(3) 0.023(2) 0.027(3) 0.011(2) 0.011(2) 0.016(2)
C35 0.074(4) 0.028(3) 0.045(3) 0.010(3) 0.000(3) 0.023(3)
C36 0.131(7) 0.029(3) 0.069(5) 0.019(3) 0.019(4) 0.006(4)
C37 0.028(3) 0.027(2) 0.031(3) 0.014(2) 0.011(2) 0.015(2)
C38 0.034(3) 0.030(3) 0.030(3) 0.014(2) 0.007(2) 0.013(2)
C39 0.052(3) 0.035(3) 0.032(3) 0.017(2) 0.010(2) 0.024(3)
C40 0.079(5) 0.063(4) 0.045(4) 0.022(3) -0.002(3) 0.034(4)
C41 0.034(3) 0.029(3) 0.035(3) 0.014(2) 0.014(2) 0.015(2)
C42 0.042(3) 0.029(3) 0.042(3) 0.016(2) 0.010(2) 0.009(2)
C43 0.054(4) 0.044(3) 0.050(3) 0.031(3) 0.016(3) 0.019(3)
C44 0.059(4) 0.075(4) 0.048(4) 0.032(3) 0.014(3) 0.026(3)
C45 0.032(3) 0.029(3) 0.033(3) 0.010(2) 0.008(2) 0.014(2)
C46 0.040(3) 0.033(3) 0.034(3) 0.009(2) 0.013(2) 0.018(2)
C47 0.039(3) 0.044(3) 0.038(3) 0.016(2) 0.017(2) 0.021(3)
C48 0.052(4) 0.063(4) 0.067(4) 0.038(3) 0.035(3) 0.030(3)
C49 0.050(4) 0.054(4) 0.088(5) 0.048(4) 0.025(3) 0.024(3)
C50 0.129(9) 0.39(2) 0.181(11) 0.224(14) 0.110(9) 0.149(11)
C51 0.057(4) 0.160(8) 0.095(6) 0.103(6) 0.005(4) 0.025(5)
C52 0.126(7) 0.081(6) 0.077(6) 0.017(5) 0.042(5) 0.030(5)
C53 0.056(4) 0.058(4) 0.048(4) 0.030(3) 0.008(3) 0.001(3)
C54 0.067(5) 0.126(7) 0.087(5) 0.061(5) 0.046(4) 0.048(5)
C55 0.126(7) 0.071(5) 0.081(5) 0.024(4) 0.056(5) 0.068(5)
C56 0.256(13) 0.062(5) 0.073(6) 0.031(4) 0.079(7) 0.070(7)

loop_
_atom_type_symbol
_atom_type_description
_atom_type_scat_dispersion_real
_atom_type_scat_dispersion_imag
_atom_type_scat_source
C C 0.0033 0.0016 'International Tables Vol C Tables 4.2.6.8 and 6.1.1.4'
H H 0.0000 0.0000 'International Tables Vol C Tables 4.2.6.8 and 6.1.1.4'
S S 0.1246 0.1234 'International Tables Vol C Tables 4.2.6.8 and 6.1.1.4'

loop_
_geom_angle_atom_site_label_1
_geom_angle_atom_site_label_2
_geom_angle_atom_site_label_3
_geom_angle
_geom_angle_site_symmetry_1
_geom_angle_site_symmetry_3
C2 C1 C24 179.9(6) . 2_666
C1 C2 C3 175.7(5) . .
C4 C3 C2 128.5(4) . .
C4 C3 S1 112.6(3) . .
C2 C3 S1 118.8(3) . .
C3 C4 C5 112.0(4) . .
C3 C4 C25 124.0(4) . .
C5 C4 C25 124.0(4) . .
C6 C5 C4 112.5(4) . .
C6 C5 C29 122.9(4) . .
C4 C5 C29 124.5(4) . .
C5 C6 C7 129.2(4) . .
C5 C6 S1 112.1(3) . .
C7 C6 S1 118.7(3) . .
C8 C7 C6 177.9(5) . .
C7 C8 C9 174.5(5) . .
C10 C9 C8 130.0(4) . .
C10 C9 S2 111.6(3) . .
C8 C9 S2 118.4(3) . .
C9 C10 C11 112.9(4) . .
C9 C10 C33 121.7(4) . .
C11 C10 C33 125.3(4) . .
C12 C11 C10 111.9(4) . .
C12 C11 C37 126.2(4) . .
C10 C11 C37 122.0(4) . .
C11 C12 C13 134.5(4) . .
C11 C12 S2 112.1(3) . .
C13 C12 S2 113.4(3) . .
C14 C13 C12 167.9(5) . .
C13 C14 C15 169.5(5) . .
C16 C15 C14 131.7(4) . .
C16 C15 S3 112.1(3) . .
C14 C15 S3 116.2(3) . .
C15 C16 C17 111.5(4) . .
C15 C16 C41 123.5(4) . .
C17 C16 C41 124.9(4) . .
C18 C17 C16 113.0(4) . .
C18 C17 C45 121.5(4) . .
C16 C17 C45 125.5(4) . .
C17 C18 C19 129.4(4) . .
C17 C18 S3 112.3(3) . .
C19 C18 S3 118.3(3) . .
C20 C19 C18 176.5(5) . .
C19 C20 C21 177.6(5) . .
C22 C21 C20 127.7(4) . .
C22 C21 S4 111.8(3) . .
C20 C21 S4 120.2(3) . .
C21 C22 C23 112.0(5) . .
C21 C22 C49 123.2(5) . .
C23 C22 C49 124.8(5) . .
C24 C23 C22 112.4(5) . .
C24 C23 C53 122.1(5) . .
C22 C23 C53 125.5(5) . .
C23 C24 C1 128.2(4) . 2_666
C23 C24 S4 111.4(4) . .
C1 C24 S4 120.1(3) 2_666 .
C3 S1 C6 90.8(2) . .
C9 S2 C12 91.5(2) . .
C15 S3 C18 91.1(2) . .
C21 S4 C24 92.0(2) . .
C4 C25 C26 114.8(3) . .
C25 C26 C27 111.8(4) . .
C28 C27 C26 113.6(4) . .
C5 C29 C30 113.2(4) . .
C31 C30 C29 114.3(4) . .
C30 C31 C32 112.9(4) . .
C10 C33 C34 112.7(4) . .
C35 C34 C33 114.0(4) . .
C34 C35 C36 112.2(5) . .
C38 C37 C11 117.5(4) . .
C37 C38 C39 113.0(4) . .
C40 C39 C38 113.7(4) . .
C16 C41 C42 113.6(4) . .
C41 C42 C43 112.5(4) . .
C44 C43 C42 113.8(5) . .
C46 C45 C17 112.9(4) . .
C47 C46 C45 115.3(4) . .
C46 C47 C48 112.1(4) . .
C50 C49 C22 107.3(6) . .
C49 C50 C51 110.0(8) . .
C52 C51 C50 96.5(8) . .
C54 C53 C23 105.8(5) . .
C53 C54 C55 106.9(6) . .
C56 C55 C54 113.1(7) . .

loop_
_geom_bond_atom_site_label_1
_geom_bond_atom_site_label_2
_geom_bond_distance
_geom_bond_site_symmetry_2
C1 C2 1.197(6) .
C1 C24 1.406(6) 2_666
C2 C3 1.423(6) .
C3 C4 1.375(6) .
C3 S1 1.732(4) .
C4 C5 1.425(6) .
C4 C25 1.499(6) .
C5 C6 1.379(6) .
C5 C29 1.508(6) .
C6 C7 1.411(6) .
C6 S1 1.734(4) .
C7 C8 1.206(6) .
C8 C9 1.402(6) .
C9 C10 1.380(6) .
C9 S2 1.728(4) .
C10 C11 1.431(6) .
C10 C33 1.502(6) .
C11 C12 1.378(6) .
C11 C37 1.507(6) .
C12 C13 1.423(6) .
C12 S2 1.735(4) .
C13 C14 1.201(6) .
C14 C15 1.414(6) .
C15 C16 1.386(6) .
C15 S3 1.731(4) .
C16 C17 1.430(6) .
C16 C41 1.507(6) .
C17 C18 1.363(6) .
C17 C45 1.519(6) .
C18 C19 1.418(6) .
C18 S3 1.733(4) .
C19 C20 1.200(6) .
C20 C21 1.407(6) .
C21 C22 1.379(7) .
C21 S4 1.713(5) .
C22 C23 1.427(7) .
C22 C49 1.572(8) .
C23 C24 1.378(7) .
C23 C53 1.567(8) .
C24 C1 1.406(6) 2_666
C24 S4 1.718(4) .
C25 C26 1.524(6) .
C26 C27 1.525(6) .
C27 C28 1.521(6) .
C29 C30 1.532(6) .
C30 C31 1.517(6) .
C31 C32 1.523(7) .
C33 C34 1.529(6) .
C34 C35 1.522(6) .
C35 C36 1.544(9) .
C37 C38 1.501(6) .
C38 C39 1.523(6) .
C39 C40 1.498(7) .
C41 C42 1.519(6) .
C42 C43 1.539(7) .
C43 C44 1.507(8) .
C45 C46 1.517(6) .
C46 C47 1.499(7) .
C47 C48 1.526(7) .
C49 C50 1.383(10) .
C50 C51 1.747(13) .
C51 C52 1.473(11) .
C53 C54 1.456(8) .
C54 C55 1.638(10) .
C55 C56 1.337(10) .

loop_
_geom_torsion_atom_site_label_1
_geom_torsion_atom_site_label_2
_geom_torsion_atom_site_label_3
_geom_torsion_atom_site_label_4
_geom_torsion
_geom_torsion_site_symmetry_1
_geom_torsion_site_symmetry_4
C24 C1 C2 C3 -73(100) 2_666 .
C1 C2 C3 C4 -176(6) . .
C1 C2 C3 S1 7(6) . .
C2 C3 C4 C5 -178.0(4) . .
S1 C3 C4 C5 -0.2(5) . .
C2 C3 C4 C25 1.2(7) . .
S1 C3 C4 C25 179.0(3) . .
C3 C4 C5 C6 -0.3(5) . .
C25 C4 C5 C6 -179.5(4) . .
C3 C4 C5 C29 177.5(4) . .
C25 C4 C5 C29 -1.7(6) . .
C4 C5 C6 C7 -178.1(4) . .
C29 C5 C6 C7 4.0(7) . .
C4 C5 C6 S1 0.7(5) . .
C29 C5 C6 S1 -177.2(3) . .
C5 C6 C7 C8 147(13) . .
S1 C6 C7 C8 -32(13) . .
C6 C7 C8 C9 41(16) . .
C7 C8 C9 C10 175(5) . .
C7 C8 C9 S2 -3(5) . .
C8 C9 C10 C11 -178.7(4) . .
S2 C9 C10 C11 0.1(5) . .
C8 C9 C10 C33 -1.4(7) . .
S2 C9 C10 C33 177.4(3) . .
C9 C10 C11 C12 0.5(5) . .
C33 C10 C11 C12 -176.6(4) . .
C9 C10 C11 C37 -179.8(4) . .
C33 C10 C11 C37 3.0(6) . .
C10 C11 C12 C13 177.1(4) . .
C37 C11 C12 C13 -2.6(8) . .
C10 C11 C12 S2 -0.9(5) . .
C37 C11 C12 S2 179.4(3) . .
C11 C12 C13 C14 -173.9(19) . .
S2 C12 C13 C14 4(2) . .
C12 C13 C14 C15 6(4) . .
C13 C14 C15 C16 174(2) . .
C13 C14 C15 S3 -8(3) . .
C14 C15 C16 C17 -179.6(4) . .
S3 C15 C16 C17 2.2(5) . .
C14 C15 C16 C41 2.9(7) . .
S3 C15 C16 C41 -175.3(3) . .
C15 C16 C17 C18 -2.1(5) . .
C41 C16 C17 C18 175.3(4) . .
C15 C16 C17 C45 178.4(4) . .
C41 C16 C17 C45 -4.2(7) . .
C16 C17 C18 C19 -177.3(4) . .
C45 C17 C18 C19 2.2(7) . .
C16 C17 C18 S3 1.1(5) . .
C45 C17 C18 S3 -179.4(3) . .
C17 C18 C19 C20 147(8) . .
S3 C18 C19 C20 -32(8) . .
C18 C19 C20 C21 3(18) . .
C19 C20 C21 C22 -149(11) . .
C19 C20 C21 S4 25(12) . .
C20 C21 C22 C23 178.2(5) . .
S4 C21 C22 C23 3.7(7) . .
C20 C21 C22 C49 1.6(9) . .
S4 C21 C22 C49 -172.9(5) . .
C21 C22 C23 C24 -0.1(8) . .
C49 C22 C23 C24 176.4(5) . .
C21 C22 C23 C53 179.5(5) . .
C49 C22 C23 C53 -3.9(10) . .
C22 C23 C24 C1 -177.9(5) . 2_666
C53 C23 C24 C1 2.5(9) . 2_666
C22 C23 C24 S4 -3.5(7) . .
C53 C23 C24 S4 176.9(4) . .
C4 C3 S1 C6 0.5(3) . .
C2 C3 S1 C6 178.5(4) . .
C5 C6 S1 C3 -0.7(3) . .
C7 C6 S1 C3 178.2(4) . .
C10 C9 S2 C12 -0.5(3) . .
C8 C9 S2 C12 178.4(4) . .
C11 C12 S2 C9 0.8(3) . .
C13 C12 S2 C9 -177.6(3) . .
C16 C15 S3 C18 -1.3(3) . .
C14 C15 S3 C18 -179.8(3) . .
C17 C18 S3 C15 0.1(3) . .
C19 C18 S3 C15 178.7(4) . .
C22 C21 S4 C24 -4.8(4) . .
C20 C21 S4 C24 -179.8(4) . .
C23 C24 S4 C21 4.7(4) . .
C1 C24 S4 C21 179.6(4) 2_666 .
C3 C4 C25 C26 94.8(5) . .
C5 C4 C25 C26 -86.1(5) . .
C4 C25 C26 C27 173.7(4) . .
C25 C26 C27 C28 178.7(4) . .
C6 C5 C29 C30 94.5(5) . .
C4 C5 C29 C30 -83.1(5) . .
C5 C29 C30 C31 -68.8(5) . .
C29 C30 C31 C32 177.3(4) . .
C9 C10 C33 C34 -91.6(5) . .
C11 C10 C33 C34 85.3(5) . .
C10 C33 C34 C35 172.6(4) . .
C33 C34 C35 C36 177.3(5) . .
C12 C11 C37 C38 2.3(6) . .
C10 C11 C37 C38 -177.3(4) . .
C11 C37 C38 C39 -179.2(4) . .
C37 C38 C39 C40 176.9(5) . .
C15 C16 C41 C42 -78.8(6) . .
C17 C16 C41 C42 104.0(5) . .
C16 C41 C42 C43 -169.6(4) . .
C41 C42 C43 C44 74.7(6) . .
C18 C17 C45 C46 113.5(5) . .
C16 C17 C45 C46 -67.1(6) . .
C17 C45 C46 C47 -52.2(6) . .
C45 C46 C47 C48 179.7(4) . .
C21 C22 C49 C50 -97.2(9) . .
C23 C22 C49 C50 86.6(9) . .
C22 C49 C50 C51 -172.3(7) . .
C49 C50 C51 C52 -89.5(10) . .
C24 C23 C53 C54 81.3(7) . .
C22 C23 C53 C54 -98.3(7) . .
C23 C53 C54 C55 178.9(5) . .
C53 C54 C55 C56 -88.3(9) . .
